data_7020362
loop_
_publ_author_name
'Dokorou, Vassiliki N.'
'Milios, Constantinos J.'
'Tsipis, Athanassios C.'
'Haukka, Matti'
'Weidler, Peter G.'
'Powell, Annie K.'
'Kostakis, George E.'

_publ_section_title
;
 Pseudopeptidic ligands: exploring the self-assembly of
 isophthaloylbisglycine (H2IBG) and divalent metal ions.
;
_journal_issue 40
_journal_name_full 'Dalton transactions (Cambridge, England : 2003)'
_journal_page_first 12501
_journal_page_last 12513
_journal_paper_doi 10.1039/c2dt31383a
_journal_volume 41
_journal_year 2012
_chemical_formula_sum 'C12 H12 N2 O6'
_chemical_formula_weight 280.24
_chemical_name_systematic
;
?
;
_space_group_IT_number 15
_symmetry_cell_setting monoclinic
_symmetry_space_group_name_Hall '-C 2yc'
_symmetry_space_group_name_H-M 'C 1 2/c 1'
_atom_sites_solution_hydrogens geom
_atom_sites_solution_primary direct
_atom_sites_solution_secondary difmap
_audit_creation_method SHELXL-97
_cell_angle_alpha 90.00
_cell_angle_beta 95.345(16)
_cell_angle_gamma 90.00
_cell_formula_units_Z 4
_cell_length_a 6.4778(14)
_cell_length_b 7.3896(11)
_cell_length_c 26.049(5)
_cell_measurement_reflns_used 3358
_cell_measurement_temperature 180(2)
_cell_measurement_theta_max 27.30
_cell_measurement_theta_min 1.57
_cell_volume 1241.5(4)
_computing_cell_refinement 'STOE X-AREA'
_computing_data_collection 'STOE X-AREA'
_computing_data_reduction 'STOE X-RED'
_computing_structure_refinement 'SHELXL-97 (Sheldrick, 1997)'
_computing_structure_solution 'SHELXS-97 (Sheldrick, 1990)'
_diffrn_ambient_temperature 180(2)
_diffrn_detector 'image plate ( 34 cm diameter )'
_diffrn_detector_type STOE
_diffrn_measured_fraction_theta_full 0.984
_diffrn_measured_fraction_theta_max 0.982
_diffrn_measurement_device '2-circle goniometer'
_diffrn_measurement_device_type 'STOE IPDS 2'
_diffrn_radiation_monochromator graphite
_diffrn_radiation_source 'fine-focus sealed tube'
_diffrn_radiation_type MoK\a
_diffrn_radiation_wavelength 0.71073
_diffrn_reflns_av_R_equivalents 0.0716
_diffrn_reflns_av_sigmaI/netI 0.0572
_diffrn_reflns_limit_h_max 8
_diffrn_reflns_limit_h_min -8
_diffrn_reflns_limit_k_max 9
_diffrn_reflns_limit_k_min -9
_diffrn_reflns_limit_l_max 32
_diffrn_reflns_limit_l_min -32
_diffrn_reflns_number 4153
_diffrn_reflns_theta_full 25.00
_diffrn_reflns_theta_max 26.73
_diffrn_reflns_theta_min 1.57
_exptl_absorpt_coefficient_mu 0.122
_exptl_absorpt_correction_T_max 0.9783
_exptl_absorpt_correction_T_min 0.9584
_exptl_absorpt_correction_type multi-scan
_exptl_absorpt_process_details 'XPREP in SHELXTL 6.14 (BrukerAXS Inc., 2003)'
_exptl_crystal_colour colourless
_exptl_crystal_density_diffrn 1.499
_exptl_crystal_density_method 'not measured'
_exptl_crystal_description block
_exptl_crystal_F_000 584
_exptl_crystal_size_max 0.35
_exptl_crystal_size_mid 0.20
_exptl_crystal_size_min 0.18
_refine_diff_density_max 0.159
_refine_diff_density_min -0.195
_refine_diff_density_rms 0.049
_refine_ls_extinction_method none
_refine_ls_goodness_of_fit_ref 1.067
_refine_ls_hydrogen_treatment mixed
_refine_ls_matrix_type full
_refine_ls_number_parameters 98
_refine_ls_number_reflns 1301
_refine_ls_number_restraints 2
_refine_ls_restrained_S_all 1.068
_refine_ls_R_factor_all 0.0537
_refine_ls_R_factor_gt 0.0383
_refine_ls_shift/su_max 0.002
_refine_ls_shift/su_mean 0.000
_refine_ls_structure_factor_coef Fsqd
_refine_ls_weighting_details 'calc w=1/[\s^2^(Fo^2^)+(0.0471P)^2^+0.0000P] where P=(Fo^2^+2Fc^2^)/3'
_refine_ls_weighting_scheme calc
_refine_ls_wR_factor_gt 0.0875
_refine_ls_wR_factor_ref 0.0970
_reflns_number_gt 1027
_reflns_number_total 1301
_reflns_threshold_expression >2sigma(I)
_cod_data_source_file c2dt31383a.txt
_cod_data_source_block 1
_cod_original_sg_symbol_H-M C2/c
_cod_database_code 7020362

loop_
_symmetry_equiv_pos_as_xyz
'x, y, z'
'-x, y, -z+1/2'
'x+1/2, y+1/2, z'
'-x+1/2, y+1/2, -z+1/2'
'-x, -y, -z'
'x, -y, z-1/2'
'-x+1/2, -y+1/2, -z'
'x+1/2, -y+1/2, z-1/2'

loop_
_atom_site_label
_atom_site_type_symbol
_atom_site_fract_x
_atom_site_fract_y
_atom_site_fract_z
_atom_site_U_iso_or_equiv
_atom_site_adp_type
_atom_site_occupancy
_atom_site_symmetry_multiplicity
_atom_site_calc_flag
_atom_site_refinement_flags
N1 N 0.29808(18) 0.80465(18) 0.37316(5) 0.0405(3) Uani 1 1 d D
H1N H 0.369(3) 0.707(2) 0.3647(8) 0.049 Uiso 1 1 d D
O1 O 0.05725(19) 0.82732(17) 0.45310(5) 0.0551(3) Uani 1 1 d D
H1 H -0.024(3) 0.869(3) 0.4704(9) 0.066 Uiso 1 1 d D
O2 O 0.22797(17) 1.07004(15) 0.48424(5) 0.0540(3) Uani 1 1 d .
O3 O 0.07594(16) 1.02751(15) 0.34905(4) 0.0502(3) Uani 1 1 d .
C1 C 0.2079(2) 0.94058(19) 0.45464(6) 0.0407(3) Uani 1 1 d .
C2 C 0.3736(2) 0.9042(2) 0.41861(6) 0.0421(4) Uani 1 1 d .
H2A H 0.4310 1.0212 0.4080 0.051 Uiso 1 1 calc R
H2B H 0.4877 0.8352 0.4374 0.051 Uiso 1 1 calc R
C3 C 0.1490(2) 0.8773(2) 0.34067(6) 0.0404(4) Uani 1 1 d .
C4 C 0.0749(2) 0.7701(2) 0.29422(5) 0.0392(3) Uani 1 1 d .
C5 C 0.0765(2) 0.5809(2) 0.29392(6) 0.0403(4) Uani 1 1 d .
H5A H 0.1299 0.5160 0.3237 0.048 Uiso 1 1 calc R
C6 C 0.0000 0.4890(3) 0.2500 0.0415(5) Uani 1 2 d S
H6A H 0.0000 0.3604 0.2500 0.050 Uiso 1 2 calc SR
C7 C 0.0000 0.8619(3) 0.2500 0.0394(5) Uani 1 2 d S
H7A H 0.0000 0.9905 0.2500 0.047 Uiso 1 2 calc SR

loop_
_atom_site_aniso_label
_atom_site_aniso_U_11
_atom_site_aniso_U_22
_atom_site_aniso_U_33
_atom_site_aniso_U_23
_atom_site_aniso_U_13
_atom_site_aniso_U_12
N1 0.0445(6) 0.0417(7) 0.0352(7) -0.0039(5) 0.0041(5) 0.0065(5)
O1 0.0575(7) 0.0604(7) 0.0498(7) -0.0129(5) 0.0179(5) -0.0136(6)
O2 0.0625(7) 0.0500(6) 0.0516(7) -0.0147(5) 0.0168(6) -0.0076(5)
O3 0.0520(6) 0.0476(6) 0.0502(7) -0.0090(5) 0.0012(5) 0.0125(5)
C1 0.0476(7) 0.0408(8) 0.0335(7) -0.0005(6) 0.0034(6) -0.0001(6)
C2 0.0435(7) 0.0450(8) 0.0379(8) -0.0041(6) 0.0039(6) 0.0013(6)
C3 0.0407(7) 0.0427(7) 0.0389(8) 0.0008(6) 0.0094(6) 0.0047(6)
C4 0.0357(7) 0.0446(8) 0.0381(8) -0.0014(6) 0.0078(6) 0.0024(6)
C5 0.0400(7) 0.0429(8) 0.0385(8) 0.0030(6) 0.0071(6) 0.0026(6)
C6 0.0422(10) 0.0390(10) 0.0444(12) 0.000 0.0090(8) 0.000
C7 0.0389(9) 0.0399(10) 0.0402(11) 0.000 0.0076(8) 0.000

loop_
_atom_type_symbol
_atom_type_description
_atom_type_scat_dispersion_real
_atom_type_scat_dispersion_imag
_atom_type_scat_source
C C 0.0033 0.0016 'International Tables Vol C Tables 4.2.6.8 and 6.1.1.4'
H H 0.0000 0.0000 'International Tables Vol C Tables 4.2.6.8 and 6.1.1.4'
N N 0.0061 0.0033 'International Tables Vol C Tables 4.2.6.8 and 6.1.1.4'
O O 0.0106 0.0060 'International Tables Vol C Tables 4.2.6.8 and 6.1.1.4'

loop_
_geom_angle_atom_site_label_1
_geom_angle_atom_site_label_2
_geom_angle_atom_site_label_3
_geom_angle
_geom_angle_site_symmetry_1
_geom_angle_site_symmetry_3
C3 N1 C2 119.04(13) . .
C3 N1 H1N 121.8(13) . .
C2 N1 H1N 118.1(12) . .
C1 O1 H1 105.9(16) . .
O2 C1 O1 124.28(14) . .
O2 C1 C2 119.19(13) . .
O1 C1 C2 116.48(13) . .
N1 C2 C1 113.22(12) . .
N1 C2 H2A 108.9 . .
C1 C2 H2A 108.9 . .
N1 C2 H2B 108.9 . .
C1 C2 H2B 108.9 . .
H2A C2 H2B 107.7 . .
O3 C3 N1 121.05(14) . .
O3 C3 C4 121.51(13) . .
N1 C3 C4 117.44(13) . .
C7 C4 C5 119.18(14) . .
C7 C4 C3 118.49(14) . .
C5 C4 C3 122.33(13) . .
C6 C5 C4 119.60(15) . .
C6 C5 H5A 120.2 . .
C4 C5 H5A 120.2 . .
C5 C6 C5 121.11(19) . 2
C5 C6 H6A 119.4 . .
C5 C6 H6A 119.4 2 .
C4 C7 C4 121.32(19) . 2
C4 C7 H7A 119.3 . .
C4 C7 H7A 119.3 2 .

loop_
_geom_bond_atom_site_label_1
_geom_bond_atom_site_label_2
_geom_bond_distance
_geom_bond_site_symmetry_2
N1 C3 1.336(2) .
N1 C2 1.440(2) .
N1 H1N 0.892(17) .
O1 C1 1.2834(18) .
O1 H1 0.79(2) .
O2 C1 1.2280(18) .
O3 C3 1.2342(18) .
C1 C2 1.514(2) .
C2 H2A 0.9900 .
C2 H2B 0.9900 .
C3 C4 1.488(2) .
C4 C7 1.3851(18) .
C4 C5 1.398(2) .
C5 C6 1.3821(18) .
C5 H5A 0.9500 .
C6 C5 1.3822(18) 2
C6 H6A 0.9500 .
C7 C4 1.3851(18) 2
C7 H7A 0.9500 .

loop_
_geom_hbond_atom_site_label_D
_geom_hbond_atom_site_label_H
_geom_hbond_atom_site_label_A
_geom_hbond_distance_DH
_geom_hbond_distance_HA
_geom_hbond_distance_DA
_geom_hbond_angle_DHA
_geom_hbond_site_symmetry_A
N1 H1N O3 0.892(17) 1.957(18) 2.8352(17) 167.9(15) 3_545
O1 H1 O2 0.79(2) 1.91(2) 2.6860(17) 170(2) 5_576
